data_4313743
loop_
_publ_author_name
'Alistair J. Dickie'
'David C. R. Hockless'
'Anthony C. Willis'
'Josephine A. McKeon'
'W. Gregory Jackson'

_publ_contact_author_address
;
Research School of Chemistry,
Australian National University,
Canberra, A. C. T. 0200, Australia
;
_publ_contact_author_email ' willis@rsc.anu.edu.au '
_publ_contact_author_fax ' 61 2 6125 0750 '
_publ_contact_author_name ' Anthony C. Willis '
_publ_contact_author_phone ' 61 2 6125 4109 '
_publ_section_title
;
 A Unique Mechanism for Base Catalyzed Hydrolysis of Pentaaminecobalt(III)
 Complexes Containing Picolyl Residues
;
_journal_name_full 'Inorganic Chemistry'
_journal_page_first 3822
_journal_page_last 3834
_journal_paper_doi 10.1021/ic0206995
_journal_volume 42
_journal_year 2003
_chemical_formula_moiety 'C19 H27 Cl Co N5 2+,  Cl4 Zn 2-'
_chemical_formula_sum 'C19 H27 Cl5 Co N5 Zn'
_chemical_formula_weight 627.03
_space_group_IT_number 61
_symmetry_cell_setting orthorhombic
_symmetry_Int_Tables_number 61
_symmetry_space_group_name_Hall '-P 2ac 2ab'
_symmetry_space_group_name_H-M 'P b c a'
_audit_creation_date 2002-04-24
_audit_creation_method 'by teXsan v1.8'
_audit_update_record
;
1999-10-28 - Report on C19 H27 Cl5 Co N5 Zn
               by David C.R. Hockless
               for W. Greg Jackson, ADFA
2002-04-25 - acw compiles cif
2002-04-25 - passes checkcif tests with minor warnings
;
_cell_angle_alpha 90
_cell_angle_beta 90
_cell_angle_gamma 90
_cell_formula_units_Z 8
_cell_length_a 17.723(5)
_cell_length_b 15.130(6)
_cell_length_c 18.350(6)
_cell_measurement_reflns_used 19
_cell_measurement_temperature 296.2
_cell_measurement_theta_max 7.5
_cell_measurement_theta_min 6.1
_cell_volume 4921(3)
_computing_cell_refinement 'MSC/AFC Diffractometer Control'
_computing_data_collection 'MSC/AFC Diffractometer Control'
_computing_data_reduction 'teXsan (MSC, 1992-1997)'
_computing_publication_material 'teXsan (MSC, 1992-1997)'
_computing_structure_refinement 'teXsan (MSC, 1992-1997)'
_computing_structure_solution
;
SIR92 (Altomare, et. al. 1994)
;
_diffrn_ambient_temperature 296.2
_diffrn_measured_fraction_theta_max 1.000
_diffrn_measurement_device_type 'Rigaku AFC6S'
_diffrn_measurement_method \w-2\q
_diffrn_orient_matrix_UB_11 -0.05027
_diffrn_orient_matrix_UB_12 -0.02586
_diffrn_orient_matrix_UB_13 -0.01256
_diffrn_orient_matrix_UB_21 -0.02240
_diffrn_orient_matrix_UB_22 0.06064
_diffrn_orient_matrix_UB_23 -0.00127
_diffrn_orient_matrix_UB_31 0.01245
_diffrn_orient_matrix_UB_32 0.00468
_diffrn_orient_matrix_UB_33 -0.05301
_diffrn_radiation_detector 'scintillation counter'
_diffrn_radiation_monochromator graphite
_diffrn_radiation_source 'X-ray tube'
_diffrn_radiation_type 'Mo K\a'
_diffrn_radiation_wavelength 0.7107
_diffrn_reflns_av_R_equivalents 0.00000
_diffrn_reflns_av_sigmaI/netI 0.120
_diffrn_reflns_limit_h_max 21
_diffrn_reflns_limit_h_min 0
_diffrn_reflns_limit_k_max 18
_diffrn_reflns_limit_k_min 0
_diffrn_reflns_limit_l_max 0
_diffrn_reflns_limit_l_min -21
_diffrn_reflns_number 4854
_diffrn_reflns_reduction_process 'Lp corrections applied'
_diffrn_reflns_theta_max 25.07
_diffrn_reflns_theta_min 2.09
_diffrn_standards_decay_% -0.33
_diffrn_standards_interval_count 150
_diffrn_standards_number 3
_exptl_absorpt_coefficient_mu 2.210
_exptl_absorpt_correction_T_max .916
_exptl_absorpt_correction_T_min .736
_exptl_absorpt_correction_type psi-scan
_exptl_absorpt_process_details
;
\y scans (North,Phillips & Matthews, 1968)
;
_exptl_crystal_colour pink
_exptl_crystal_density_diffrn 1.693
_exptl_crystal_density_meas ?
_exptl_crystal_description plate
_exptl_crystal_F_000 2544.00
_exptl_crystal_size_max 0.44
_exptl_crystal_size_mid 0.04
_exptl_crystal_size_min 0.04
_refine_diff_density_max 0.47
_refine_diff_density_min -0.57
_refine_ls_extinction_method none
_refine_ls_goodness_of_fit_ref 2.085
_refine_ls_hydrogen_treatment noref
_refine_ls_matrix_type full
_refine_ls_number_constraints 0
_refine_ls_number_parameters 280
_refine_ls_number_reflns 2071
_refine_ls_number_restraints 0
_refine_ls_R_factor_gt 0.0427
_refine_ls_shift/su_max 0.001
_refine_ls_shift/su_mean 0.0005
_refine_ls_structure_factor_coef F
_refine_ls_weighting_details 'w = 1/[\s^2^(Fo) + 0.00001|Fo|^2^]'
_refine_ls_weighting_scheme sigma
_refine_ls_wR_factor_ref 0.0399
_reflns_number_gt 2071
_reflns_number_total 4364
_reflns_threshold_expression I>3.00\s(I)
_cod_data_source_file ic0206995.cif
_cod_data_source_block hockWGJ10
_cod_depositor_comments
;
The following automatic conversions were performed:

'_exptl_crystal_density_meas' value 'not measured' was changed to '?'
- the value is perceived as not measured.

Automatic conversion script
Id: cif_fix_values 3008 2015-01-20 13:52:24Z robertas 
;
_cod_original_cell_volume 4921(2)
_cod_original_sg_symbol_H-M 'P b c a '
_cod_original_formula_sum 'C19 H27 Cl5 Co N5 Zn '
_cod_database_code 4313743

loop_
_symmetry_equiv_pos_as_xyz
'   +x,   +y,   +z'
'1/2+x,1/2-y,   -z'
'   -x,1/2+y,1/2-z'
'1/2-x,   -y,1/2+z'
'   -x,   -y,   -z'
'1/2-x,1/2+y,   +z'
'   +x,1/2-y,1/2+z'
'1/2+x,   +y,1/2-z'

loop_
_atom_site_label
_atom_site_fract_x
_atom_site_fract_y
_atom_site_fract_z
_atom_site_U_iso_or_equiv
_atom_site_occupancy
_atom_site_refinement_flags
_atom_site_adp_type
_atom_site_calc_flag
_atom_site_calc_attached_atom
Zn(1) 0.05018(6) 0.25862(8) 0.92455(6) 0.0448(3) 1.000 . Uani d ?
Co(1) 0.20789(7) 0.47021(8) 0.67746(7) 0.0376(4) 1.000 . Uani d ?
Cl(1) 0.2730(2) 0.5950(2) 0.6932(2) 0.074(1) 1.000 . Uani d ?
Cl(2) 0.1452(2) 0.3430(2) 0.9666(2) 0.076(1) 1.000 . Uani d ?
Cl(3) -0.0118(1) 0.3193(2) 0.8291(1) 0.0564(8) 1.000 . Uani d ?
Cl(4) -0.0362(1) 0.2304(2) 1.0116(1) 0.072(1) 1.000 . Uani d ?
Cl(5) 0.1013(1) 0.1255(2) 0.8913(1) 0.0587(9) 1.000 . Uani d ?
N(1) 0.1370(4) 0.5234(5) 0.6086(4) 0.045(3) 1.000 . Uani d ?
N(2) 0.1521(4) 0.3593(5) 0.6636(4) 0.039(2) 1.000 . Uani d ?
N(3) 0.2700(4) 0.4347(5) 0.5909(4) 0.047(3) 1.000 . Uani d ?
N(4) 0.1370(4) 0.5164(4) 0.7519(4) 0.041(3) 1.000 . Uani d ?
N(5) 0.2665(4) 0.4033(5) 0.7495(4) 0.041(3) 1.000 . Uani d ?
C(1) 0.0759(5) 0.4562(7) 0.5892(5) 0.053(3) 1.000 . Uani d ?
C(2) 0.0735(5) 0.3830(7) 0.6463(5) 0.049(3) 1.000 . Uani d ?
C(3) 0.1866(6) 0.3074(6) 0.6015(5) 0.052(4) 1.000 . Uani d ?
C(4) 0.2682(6) 0.3352(7) 0.5890(6) 0.062(4) 1.000 . Uani d ?
C(5) 0.2328(5) 0.4725(7) 0.5231(5) 0.053(3) 1.000 . Uani d ?
C(6) 0.1816(5) 0.5489(7) 0.5429(5) 0.057(4) 1.000 . Uani d ?
C(7) 0.1022(6) 0.6021(6) 0.6464(5) 0.055(4) 1.000 . Uani d ?
C(8) 0.0880(6) 0.5773(6) 0.7255(5) 0.052(4) 1.000 . Uani d ?
C(9) 0.0340(6) 0.6163(7) 0.7697(6) 0.067(4) 1.000 . Uani d ?
C(10) 0.0317(6) 0.5941(7) 0.8421(6) 0.065(4) 1.000 . Uani d ?
C(11) 0.0804(6) 0.5360(7) 0.8703(5) 0.061(4) 1.000 . Uani d ?
C(12) 0.1318(6) 0.4975(6) 0.8250(6) 0.053(3) 1.000 . Uani d ?
C(13) 0.1580(6) 0.3091(6) 0.7331(5) 0.044(3) 1.000 . Uani d ?
C(14) 0.2352(6) 0.3256(6) 0.7672(5) 0.044(3) 1.000 . Uani d ?
C(15) 0.2656(6) 0.2700(6) 0.8175(5) 0.055(4) 1.000 . Uani d ?
C(16) 0.3307(7) 0.2944(8) 0.8510(6) 0.069(4) 1.000 . Uani d ?
C(17) 0.3640(5) 0.3743(8) 0.8341(6) 0.063(4) 1.000 . Uani d ?
C(18) 0.3310(5) 0.4272(7) 0.7821(5) 0.052(4) 1.000 . Uani d ?
C(19) 0.3528(6) 0.4608(8) 0.5901(6) 0.076(4) 1.000 . Uani d ?
H(1a) 0.0283 0.4850 0.5876 0.064 1.000 . Uiso c ?
H(1b) 0.0867 0.4312 0.5429 0.064 1.000 . Uiso c ?
H(2a) 0.0476 0.3330 0.6274 0.059 1.000 . Uiso c ?
H(2b) 0.0486 0.4034 0.6889 0.059 1.000 . Uiso c ?
H(3a) 0.1584 0.3178 0.5583 0.063 1.000 . Uiso c ?
H(3b) 0.1852 0.2462 0.6129 0.063 1.000 . Uiso c ?
H(4a) 0.2851 0.3146 0.5429 0.075 1.000 . Uiso c ?
H(4b) 0.2995 0.3118 0.6263 0.075 1.000 . Uiso c ?
H(5a) 0.2038 0.4277 0.5001 0.064 1.000 . Uiso c ?
H(5b) 0.2707 0.4928 0.4905 0.064 1.000 . Uiso c ?
H(6a) 0.1485 0.5613 0.5035 0.068 1.000 . Uiso c ?
H(6b) 0.2111 0.5998 0.5534 0.068 1.000 . Uiso c ?
H(7a) 0.0559 0.6172 0.6235 0.066 1.000 . Uiso c ?
H(7b) 0.1358 0.6510 0.6441 0.066 1.000 . Uiso c ?
H(9) -0.0008 0.6578 0.7502 0.080 1.000 . Uiso c ?
H(10) -0.0051 0.6204 0.8727 0.079 1.000 . Uiso c ?
H(11) 0.0792 0.5218 0.9207 0.073 1.000 . Uiso c ?
H(12) 0.1657 0.4554 0.8451 0.063 1.000 . Uiso c ?
H(13a) 0.1521 0.2477 0.7237 0.053 1.000 . Uiso c ?
H(13b) 0.1197 0.3282 0.7657 0.053 1.000 . Uiso c ?
H(15) 0.2418 0.2154 0.8289 0.066 1.000 . Uiso c ?
H(16) 0.3533 0.2565 0.8861 0.083 1.000 . Uiso c ?
H(17) 0.4089 0.3925 0.8580 0.075 1.000 . Uiso c ?
H(18) 0.3543 0.4815 0.7691 0.062 1.000 . Uiso c ?
H(19a) 0.3787 0.4304 0.6279 0.091 1.000 . Uiso c ?
H(19b) 0.3743 0.4456 0.5444 0.091 1.000 . Uiso c ?
H(19c) 0.3571 0.5227 0.5976 0.091 1.000 . Uiso c ?

loop_
_atom_site_aniso_label
_atom_site_aniso_U_11
_atom_site_aniso_U_22
_atom_site_aniso_U_33
_atom_site_aniso_U_12
_atom_site_aniso_U_13
_atom_site_aniso_U_23
Zn(1) 0.0546(7) 0.0418(7) 0.0378(6) -0.0066(7) -0.0013(6) 0.0014(6)
Co(1) 0.0439(8) 0.0298(7) 0.0391(7) -0.0014(7) -0.0065(7) 0.0025(7)
Cl(1) 0.096(3) 0.044(2) 0.082(2) -0.023(2) -0.009(2) 0.001(2)
Cl(2) 0.104(2) 0.057(2) 0.068(2) -0.033(2) -0.038(2) 0.015(2)
Cl(3) 0.060(2) 0.060(2) 0.050(2) 0.004(1) -0.001(2) 0.009(2)
Cl(4) 0.076(2) 0.092(2) 0.046(2) 0.000(2) 0.016(2) 0.004(2)
Cl(5) 0.063(2) 0.051(2) 0.062(2) 0.008(1) 0.001(1) -0.003(2)
N(1) 0.061(6) 0.045(5) 0.030(5) 0.010(5) -0.004(4) 0.007(4)
N(2) 0.037(5) 0.033(5) 0.045(5) -0.009(4) -0.015(4) 0.006(4)
N(3) 0.044(5) 0.052(5) 0.044(5) 0.004(5) -0.005(4) 0.005(5)
N(4) 0.051(6) 0.023(5) 0.050(6) 0.002(4) -0.002(4) 0.003(4)
N(5) 0.041(5) 0.039(5) 0.044(5) 0.003(4) -0.006(4) 0.001(4)
C(1) 0.036(6) 0.074(8) 0.049(7) -0.007(6) -0.010(5) 0.001(6)
C(2) 0.043(7) 0.053(7) 0.051(7) -0.013(6) -0.007(5) 0.003(6)
C(3) 0.085(9) 0.028(6) 0.043(7) 0.005(6) -0.002(6) -0.010(5)
C(4) 0.072(8) 0.052(7) 0.063(8) 0.017(7) 0.008(7) 0.006(7)
C(5) 0.049(7) 0.075(8) 0.037(6) -0.001(6) -0.003(5) 0.010(6)
C(6) 0.064(8) 0.062(8) 0.045(7) 0.011(6) 0.002(6) 0.020(6)
C(7) 0.067(8) 0.039(7) 0.058(7) 0.022(6) -0.008(6) -0.001(6)
C(8) 0.071(8) 0.041(7) 0.043(7) 0.009(6) -0.009(6) 0.007(6)
C(9) 0.077(9) 0.049(7) 0.074(9) 0.028(7) 0.002(7) 0.001(7)
C(10) 0.10(1) 0.058(8) 0.042(7) 0.017(7) 0.015(6) -0.001(6)
C(11) 0.081(9) 0.056(8) 0.045(7) 0.023(7) 0.010(6) -0.005(6)
C(12) 0.077(8) 0.040(6) 0.041(6) 0.002(6) -0.016(6) 0.010(6)
C(13) 0.062(7) 0.028(6) 0.043(6) -0.001(5) 0.004(6) 0.008(5)
C(14) 0.054(7) 0.038(6) 0.040(6) 0.013(6) -0.002(6) 0.004(5)
C(15) 0.067(8) 0.046(7) 0.053(7) 0.002(6) -0.010(6) 0.002(6)
C(16) 0.075(9) 0.070(9) 0.062(8) 0.031(8) -0.004(7) 0.010(7)
C(17) 0.040(7) 0.09(1) 0.059(8) 0.012(7) -0.016(6) 0.006(8)
C(18) 0.039(7) 0.056(7) 0.061(8) -0.010(6) -0.013(6) 0.000(6)
C(19) 0.052(8) 0.092(9) 0.083(9) -0.001(7) -0.002(7) 0.028(8)

loop_
_atom_type_symbol
_atom_type_oxidation_number
_atom_type_number_in_cell
_atom_type_scat_dispersion_real
_atom_type_scat_dispersion_imag
_atom_type_scat_source
C 0 152 0.002 0.002
;International Tables for Crystallography
(1992, Vol. C, Tables 4.2.6.8 and 6.1.1.1)
;
H 0 216 0.000 0.000
;International Tables for Crystallography
(1992, Vol. C, Table 6.1.1.2)
;
Cl 0 40 0.132 0.159
;International Tables for Crystallography
(1992, Vol. C, Tables 4.2.6.8 and 6.1.1.1)
;
Co 0 8 0.299 0.973
;International Tables for Crystallography
(1992, Vol. C, Tables 4.2.6.8 and 6.1.1.1)
;
N 0 40 0.004 0.003
;International Tables for Crystallography
(1992, Vol. C, Tables 4.2.6.8 and 6.1.1.1)
;
Zn 0 8 0.222 1.431
;International Tables for Crystallography
(1992, Vol. C, Tables 4.2.6.8 and 6.1.1.1)
;

loop_
_geom_angle_atom_site_label_1
_geom_angle_atom_site_label_2
_geom_angle_atom_site_label_3
_geom_angle
_geom_angle_site_symmetry_1
_geom_angle_site_symmetry_2
_geom_angle_site_symmetry_3
_geom_angle_publ_flag
Cl(2) Zn(1) Cl(3) 113.5(1) . . . yes
Cl(2) Zn(1) Cl(4) 111.9(1) . . . yes
Cl(2) Zn(1) Cl(5) 107.1(1) . . . yes
Cl(3) Zn(1) Cl(4) 107.2(1) . . . yes
Cl(3) Zn(1) Cl(5) 110.0(1) . . . yes
Cl(4) Zn(1) Cl(5) 106.9(1) . . . yes
Cl(1) Co(1) N(1) 93.9(3) . . . yes
Cl(1) Co(1) N(2) 179.1(2) . . . yes
Cl(1) Co(1) N(3) 92.6(2) . . . yes
Cl(1) Co(1) N(4) 86.6(2) . . . yes
Cl(1) Co(1) N(5) 94.3(2) . . . yes
N(1) Co(1) N(2) 86.8(3) . . . yes
N(1) Co(1) N(3) 87.2(3) . . . yes
N(1) Co(1) N(4) 83.9(3) . . . yes
N(1) Co(1) N(5) 171.0(3) . . . yes
N(2) Co(1) N(3) 86.8(3) . . . yes
N(2) Co(1) N(4) 94.1(3) . . . yes
N(2) Co(1) N(5) 85.0(3) . . . yes
N(3) Co(1) N(4) 171.0(3) . . . yes
N(3) Co(1) N(5) 96.0(3) . . . yes
N(4) Co(1) N(5) 93.1(3) . . . yes
Co(1) N(1) C(1) 109.4(6) . . . yes
Co(1) N(1) C(6) 106.7(6) . . . yes
Co(1) N(1) C(7) 106.8(6) . . . yes
C(1) N(1) C(6) 111.1(7) . . . yes
C(1) N(1) C(7) 110.1(8) . . . yes
C(6) N(1) C(7) 112.5(8) . . . yes
Co(1) N(2) C(2) 107.2(6) . . . yes
Co(1) N(2) C(3) 109.8(6) . . . yes
Co(1) N(2) C(13) 106.8(5) . . . yes
C(2) N(2) C(3) 110.3(7) . . . yes
C(2) N(2) C(13) 112.0(7) . . . yes
C(3) N(2) C(13) 110.6(7) . . . yes
Co(1) N(3) C(4) 105.9(6) . . . yes
Co(1) N(3) C(5) 108.0(5) . . . yes
Co(1) N(3) C(19) 118.0(6) . . . yes
C(4) N(3) C(5) 110.3(8) . . . yes
C(4) N(3) C(19) 106.3(8) . . . yes
C(5) N(3) C(19) 108.3(7) . . . yes
Co(1) N(4) C(8) 113.5(7) . . . yes
Co(1) N(4) C(12) 130.0(7) . . . yes
C(8) N(4) C(12) 116.5(9) . . . yes
Co(1) N(5) C(14) 113.3(6) . . . yes
Co(1) N(5) C(18) 127.8(7) . . . yes
C(14) N(5) C(18) 118.8(9) . . . yes
N(1) C(1) C(2) 110.1(7) . . . yes
N(1) C(1) H(1a) 109.3 . . . no
N(1) C(1) H(1b) 109.3 . . . no
C(2) C(1) H(1a) 109.3 . . . no
C(2) C(1) H(1b) 109.3 . . . no
H(1a) C(1) H(1b) 109.5 . . . no
N(2) C(2) C(1) 107.4(7) . . . yes
N(2) C(2) H(2a) 110.0 . . . no
N(2) C(2) H(2b) 110.0 . . . no
C(1) C(2) H(2a) 110.0 . . . no
C(1) C(2) H(2b) 110.0 . . . no
H(2a) C(2) H(2b) 109.5 . . . no
N(2) C(3) C(4) 110.7(8) . . . yes
N(2) C(3) H(3a) 109.2 . . . no
N(2) C(3) H(3b) 109.2 . . . no
C(4) C(3) H(3a) 109.2 . . . no
C(4) C(3) H(3b) 109.2 . . . no
H(3a) C(3) H(3b) 109.5 . . . no
N(3) C(4) C(3) 107.1(8) . . . yes
N(3) C(4) H(4a) 110.1 . . . no
N(3) C(4) H(4b) 110.1 . . . no
C(3) C(4) H(4a) 110.1 . . . no
C(3) C(4) H(4b) 110.1 . . . no
H(4a) C(4) H(4b) 109.5 . . . no
N(3) C(5) C(6) 110.5(8) . . . yes
N(3) C(5) H(5a) 109.2 . . . no
N(3) C(5) H(5b) 109.2 . . . no
C(6) C(5) H(5a) 109.2 . . . no
C(6) C(5) H(5b) 109.2 . . . no
H(5a) C(5) H(5b) 109.5 . . . no
N(1) C(6) C(5) 108.3(8) . . . yes
N(1) C(6) H(6a) 109.8 . . . no
N(1) C(6) H(6b) 109.8 . . . no
C(5) C(6) H(6a) 109.8 . . . no
C(5) C(6) H(6b) 109.8 . . . no
H(6a) C(6) H(6b) 109.5 . . . no
N(1) C(7) C(8) 108.1(8) . . . yes
N(1) C(7) H(7a) 109.8 . . . no
N(1) C(7) H(7b) 109.8 . . . no
C(8) C(7) H(7a) 109.8 . . . no
C(8) C(7) H(7b) 109.8 . . . no
H(7a) C(7) H(7b) 109.5 . . . no
N(4) C(8) C(7) 113.8(9) . . . yes
N(4) C(8) C(9) 121.5(9) . . . yes
C(7) C(8) C(9) 125(1) . . . yes
C(8) C(9) C(10) 119(1) . . . yes
C(8) C(9) H(9) 120.6 . . . no
C(10) C(9) H(9) 120.6 . . . no
C(9) C(10) C(11) 121(1) . . . yes
C(9) C(10) H(10) 119.4 . . . no
C(11) C(10) H(10) 119.4 . . . no
C(10) C(11) C(12) 118(1) . . . yes
C(10) C(11) H(11) 120.8 . . . no
C(12) C(11) H(11) 120.8 . . . no
N(4) C(12) C(11) 123.4(9) . . . yes
N(4) C(12) H(12) 118.3 . . . no
C(11) C(12) H(12) 118.3 . . . no
N(2) C(13) C(14) 109.2(7) . . . yes
N(2) C(13) H(13a) 109.5 . . . no
N(2) C(13) H(13b) 109.5 . . . no
C(14) C(13) H(13a) 109.5 . . . no
C(14) C(13) H(13b) 109.5 . . . no
H(13a) C(13) H(13b) 109.5 . . . no
N(5) C(14) C(13) 114.6(8) . . . yes
N(5) C(14) C(15) 123(1) . . . yes
C(13) C(14) C(15) 122(1) . . . yes
C(14) C(15) C(16) 118(1) . . . yes
C(14) C(15) H(15) 120.8 . . . no
C(16) C(15) H(15) 120.8 . . . no
C(15) C(16) C(17) 120(1) . . . yes
C(15) C(16) H(16) 120.0 . . . no
C(17) C(16) H(16) 120.0 . . . no
C(16) C(17) C(18) 119(1) . . . yes
C(16) C(17) H(17) 120.5 . . . no
C(18) C(17) H(17) 120.5 . . . no
N(5) C(18) C(17) 121(1) . . . yes
N(5) C(18) H(18) 119.5 . . . no
C(17) C(18) H(18) 119.5 . . . no
N(3) C(19) H(19a) 109.5 . . . no
N(3) C(19) H(19b) 109.5 . . . no
N(3) C(19) H(19c) 109.5 . . . no
H(19a) C(19) H(19b) 109.5 . . . no
H(19a) C(19) H(19c) 109.5 . . . no
H(19b) C(19) H(19c) 109.5 . . . no

loop_
_geom_bond_atom_site_label_1
_geom_bond_atom_site_label_2
_geom_bond_distance
_geom_bond_site_symmetry_1
_geom_bond_site_symmetry_2
_geom_bond_publ_flag
Zn(1) Cl(2) 2.250(3) . . yes
Zn(1) Cl(3) 2.263(3) . . yes
Zn(1) Cl(4) 2.253(3) . . yes
Zn(1) Cl(5) 2.291(3) . . yes
Co(1) Cl(1) 2.232(3) . . yes
Co(1) N(1) 1.955(7) . . yes
Co(1) N(2) 1.964(7) . . yes
Co(1) N(3) 2.005(7) . . yes
Co(1) N(4) 1.983(8) . . yes
Co(1) N(5) 1.962(7) . . yes
N(1) C(1) 1.53(1) . . yes
N(1) C(6) 1.49(1) . . yes
N(1) C(7) 1.51(1) . . yes
N(2) C(2) 1.47(1) . . yes
N(2) C(3) 1.51(1) . . yes
N(2) C(13) 1.49(1) . . yes
N(3) C(4) 1.51(1) . . yes
N(3) C(5) 1.52(1) . . yes
N(3) C(19) 1.52(1) . . yes
N(4) C(8) 1.36(1) . . yes
N(4) C(12) 1.37(1) . . yes
N(5) C(14) 1.34(1) . . yes
N(5) C(18) 1.34(1) . . yes
C(1) C(2) 1.52(1) . . yes
C(1) H(1a) 0.95 . . no
C(1) H(1b) 0.95 . . no
C(2) H(2a) 0.95 . . no
C(2) H(2b) 0.95 . . no
C(3) C(4) 1.52(1) . . yes
C(3) H(3a) 0.95 . . no
C(3) H(3b) 0.95 . . no
C(4) H(4a) 0.95 . . no
C(4) H(4b) 0.95 . . no
C(5) C(6) 1.51(1) . . yes
C(5) H(5a) 0.95 . . no
C(5) H(5b) 0.95 . . no
C(6) H(6a) 0.95 . . no
C(6) H(6b) 0.95 . . no
C(7) C(8) 1.52(1) . . yes
C(7) H(7a) 0.95 . . no
C(7) H(7b) 0.95 . . no
C(8) C(9) 1.39(1) . . yes
C(9) C(10) 1.37(1) . . yes
C(9) H(9) 0.95 . . no
C(10) C(11) 1.34(1) . . yes
C(10) H(10) 0.95 . . no
C(11) C(12) 1.36(1) . . yes
C(11) H(11) 0.95 . . no
C(12) H(12) 0.95 . . no
C(13) C(14) 1.52(1) . . yes
C(13) H(13a) 0.95 . . no
C(13) H(13b) 0.95 . . no
C(14) C(15) 1.36(1) . . yes
C(15) C(16) 1.36(1) . . yes
C(15) H(15) 0.95 . . no
C(16) C(17) 1.38(1) . . yes
C(16) H(16) 0.95 . . no
C(17) C(18) 1.38(1) . . yes
C(17) H(17) 0.95 . . no
C(18) H(18) 0.95 . . no
C(19) H(19a) 0.95 . . no
C(19) H(19b) 0.95 . . no
C(19) H(19c) 0.95 . . no

loop_
_geom_contact_atom_site_label_1
_geom_contact_atom_site_label_2
_geom_contact_distance
_geom_contact_site_symmetry_1
_geom_contact_site_symmetry_2
_geom_contact_publ_flag
Cl(1) C(13) 3.538(9) . 6 no
Cl(1) C(15) 3.56(1) . 6 no
Cl(2) C(3) 3.442(9) . 7 no
Cl(2) C(12) 3.50(1) . . no
Cl(3) C(13) 3.49(1) . . no
Cl(3) C(19) 3.54(1) . 8_456 no
Cl(3) C(9) 3.59(1) . 3_546 no
Cl(4) C(16) 3.47(1) . 2_457 no
Cl(4) C(2) 3.582(9) . 7 no

loop_
_geom_torsion_atom_site_label_1
_geom_torsion_atom_site_label_2
_geom_torsion_atom_site_label_3
_geom_torsion_atom_site_label_4
_geom_torsion_site_symmetry_1
_geom_torsion_site_symmetry_2
_geom_torsion_site_symmetry_3
_geom_torsion_site_symmetry_4
_geom_torsion
_geom_torsion_publ_flag
Co(1) N(1) C(1) C(2) . . . . 18.8(9) no
Co(1) N(1) C(6) C(5) . . . . 45.8(9) no
Co(1) N(1) C(7) C(8) . . . . -39.5(9) no
Co(1) N(2) C(2) C(1) . . . . 45.9(8) no
Co(1) N(2) C(3) C(4) . . . . 22.4(9) no
Co(1) N(2) C(13) C(14) . . . . -35.0(8) no
Co(1) N(3) C(4) C(3) . . . . 45.3(9) no
Co(1) N(3) C(5) C(6) . . . . 20.9(9) no
Co(1) N(4) C(8) C(7) . . . . -5(1) no
Co(1) N(4) C(8) C(9) . . . . 179.6(8) no
Co(1) N(4) C(12) C(11) . . . . 178.8(8) no
Co(1) N(5) C(14) C(13) . . . . -5(1) no
Co(1) N(5) C(14) C(15) . . . . -178.2(8) no
Co(1) N(5) C(18) C(17) . . . . 177.2(7) no
Cl(1) Co(1) N(1) C(1) . . . . -175.0(6) no
Cl(1) Co(1) N(1) C(6) . . . . 64.7(6) no
Cl(1) Co(1) N(1) C(7) . . . . -55.8(6) no
Cl(1) Co(1) N(2) C(2) . . . . -167.8(1) no
Cl(1) Co(1) N(2) C(3) . . . . -48.0(2) no
Cl(1) Co(1) N(2) C(13) . . . . 72.0(2) no
Cl(1) Co(1) N(3) C(4) . . . . 151.9(6) no
Cl(1) Co(1) N(3) C(5) . . . . -89.9(6) no
Cl(1) Co(1) N(3) C(19) . . . . 33.1(7) no
Cl(1) Co(1) N(4) C(8) . . . . 79.1(6) no
Cl(1) Co(1) N(4) C(12) . . . . -99.3(8) no
Cl(1) Co(1) N(5) C(14) . . . . 167.9(6) no
Cl(1) Co(1) N(5) C(18) . . . . -10.8(8) no
N(1) Co(1) N(2) C(2) . . . . -29.4(6) no
N(1) Co(1) N(2) C(3) . . . . 90.3(6) no
N(1) Co(1) N(2) C(13) . . . . -149.7(6) no
N(1) Co(1) N(3) C(4) . . . . -114.3(7) no
N(1) Co(1) N(3) C(5) . . . . 3.9(6) no
N(1) Co(1) N(3) C(19) . . . . 126.9(7) no
N(1) Co(1) N(4) C(8) . . . . -15.3(6) no
N(1) Co(1) N(4) C(12) . . . . 166.4(9) no
N(1) Co(1) N(5) C(14) . . . . 11(2) no
N(1) Co(1) N(5) C(18) . . . . -167(2) no
N(1) C(1) C(2) N(2) . . . . -42(1) no
N(1) C(6) C(5) N(3) . . . . -44(1) no
N(1) C(7) C(8) N(4) . . . . 29(1) no
N(1) C(7) C(8) C(9) . . . . -155(1) no
N(2) Co(1) N(1) C(1) . . . . 5.6(6) no
N(2) Co(1) N(1) C(6) . . . . -114.7(6) no
N(2) Co(1) N(1) C(7) . . . . 124.8(6) no
N(2) Co(1) N(3) C(4) . . . . -27.3(6) no
N(2) Co(1) N(3) C(5) . . . . 90.8(6) no
N(2) Co(1) N(3) C(19) . . . . -146.1(7) no
N(2) Co(1) N(4) C(8) . . . . -101.6(7) no
N(2) Co(1) N(4) C(12) . . . . 80.1(8) no
N(2) Co(1) N(5) C(14) . . . . -12.8(7) no
N(2) Co(1) N(5) C(18) . . . . 168.5(9) no
N(2) C(3) C(4) N(3) . . . . -45(1) no
N(2) C(13) C(14) N(5) . . . . 27(1) no
N(2) C(13) C(14) C(15) . . . . -159.6(9) no
N(3) Co(1) N(1) C(1) . . . . 92.6(6) no
N(3) Co(1) N(1) C(6) . . . . -27.7(6) no
N(3) Co(1) N(1) C(7) . . . . -148.2(6) no
N(3) Co(1) N(2) C(2) . . . . -116.8(6) no
N(3) Co(1) N(2) C(3) . . . . 2.9(6) no
N(3) Co(1) N(2) C(13) . . . . 122.9(6) no
N(3) Co(1) N(4) C(8) . . . . -6(2) no
N(3) Co(1) N(4) C(12) . . . . 176(2) no
N(3) Co(1) N(5) C(14) . . . . -99.0(7) no
N(3) Co(1) N(5) C(18) . . . . 82.3(8) no
N(4) Co(1) N(1) C(1) . . . . -88.9(6) no
N(4) Co(1) N(1) C(6) . . . . 150.8(7) no
N(4) Co(1) N(1) C(7) . . . . 30.3(6) no
N(4) Co(1) N(2) C(2) . . . . 54.2(6) no
N(4) Co(1) N(2) C(3) . . . . 174.0(6) no
N(4) Co(1) N(2) C(13) . . . . -66.0(6) no
N(4) Co(1) N(3) C(4) . . . . -124(2) no
N(4) Co(1) N(3) C(5) . . . . -5(2) no
N(4) Co(1) N(3) C(19) . . . . 118(2) no
N(4) Co(1) N(5) C(14) . . . . 81.1(7) no
N(4) Co(1) N(5) C(18) . . . . -97.6(8) no
N(4) C(8) C(9) C(10) . . . . 2(2) no
N(4) C(12) C(11) C(10) . . . . 1(2) no
N(5) Co(1) N(1) C(1) . . . . -19(2) no
N(5) Co(1) N(1) C(6) . . . . -139(2) no
N(5) Co(1) N(1) C(7) . . . . 101(2) no
N(5) Co(1) N(2) C(2) . . . . 146.9(6) no
N(5) Co(1) N(2) C(3) . . . . -93.3(6) no
N(5) Co(1) N(2) C(13) . . . . 26.7(6) no
N(5) Co(1) N(3) C(4) . . . . 57.3(7) no
N(5) Co(1) N(3) C(5) . . . . 175.5(6) no
N(5) Co(1) N(3) C(19) . . . . -61.5(7) no
N(5) Co(1) N(4) C(8) . . . . 173.2(7) no
N(5) Co(1) N(4) C(12) . . . . -5.1(8) no
N(5) C(14) C(15) C(16) . . . . 0(2) no
N(5) C(18) C(17) C(16) . . . . 2(2) no
C(1) N(1) C(6) C(5) . . . . -73.4(9) no
C(1) N(1) C(7) C(8) . . . . 79.2(9) no
C(1) C(2) N(2) C(3) . . . . -73.5(9) no
C(1) C(2) N(2) C(13) . . . . 162.8(7) no
C(2) N(2) C(3) C(4) . . . . 140.3(8) no
C(2) N(2) C(13) C(14) . . . . -152.1(8) no
C(2) C(1) N(1) C(6) . . . . 136.3(8) no
C(2) C(1) N(1) C(7) . . . . -98.4(8) no
C(3) N(2) C(13) C(14) . . . . 84.5(9) no
C(3) C(4) N(3) C(5) . . . . -71(1) no
C(3) C(4) N(3) C(19) . . . . 171.5(8) no
C(4) N(3) C(5) C(6) . . . . 136.2(9) no
C(4) C(3) N(2) C(13) . . . . -95.2(9) no
C(5) C(6) N(1) C(7) . . . . 162.7(8) no
C(6) N(1) C(7) C(8) . . . . -156.2(8) no
C(6) C(5) N(3) C(19) . . . . -107.8(9) no
C(7) C(8) N(4) C(12) . . . . 173.9(8) no
C(7) C(8) C(9) C(10) . . . . -174(1) no
C(8) N(4) C(12) C(11) . . . . 1(2) no
C(8) C(9) C(10) C(11) . . . . 0(2) no
C(9) C(8) N(4) C(12) . . . . -2(1) no
C(9) C(10) C(11) C(12) . . . . -1(2) no
C(13) C(14) N(5) C(18) . . . . 173.8(8) no
C(13) C(14) C(15) C(16) . . . . -173(1) no
C(14) N(5) C(18) C(17) . . . . -1(1) no
C(14) C(15) C(16) C(17) . . . . 1(2) no
C(15) C(14) N(5) C(18) . . . . 1(1) no
C(15) C(16) C(17) C(18) . . . . -1(2) no
